data_7244645
loop_
_publ_author_name
'Kong, Ya-Jie'
'Hou, Guo-Zheng'
'Gong, Zhao-Ning'
'Zhao, Feng-Tan'
'Han, Li-Juan'

_publ_section_title
;
 Fluorescence detection of malachite green and cations (Cr3+, Fe3+ and
 Cu2+) by a europium-based coordination polymer
;
_journal_issue 14
_journal_name_full 'RSC Advances'
_journal_page_first 8435
_journal_page_last 8442
_journal_paper_doi 10.1039/D2RA00077F
_journal_volume 12
_journal_year 2022
_chemical_formula_sum 'C28 H36 Eu2 N4 O28'
_chemical_formula_weight 1180.53
_space_group_IT_number 14
_space_group_name_Hall '-P 2ybc'
_space_group_name_H-M_alt 'P 1 21/c 1'
_symmetry_cell_setting monoclinic
_symmetry_space_group_name_Hall '-P 2ybc'
_symmetry_space_group_name_H-M 'P 1 21/c 1'
_atom_sites_solution_hydrogens geom
_atom_sites_solution_primary direct
_atom_sites_solution_secondary difmap
_audit_creation_method SHELXL-97
_audit_update_record
;
2021-05-08 deposited with the CCDC.	2022-03-09 downloaded from the CCDC.
;
_cell_angle_alpha 90.00
_cell_angle_beta 102.4680(10)
_cell_angle_gamma 90.00
_cell_formula_units_Z 2
_cell_length_a 14.0026(6)
_cell_length_b 11.2217(5)
_cell_length_c 12.8398(5)
_cell_measurement_reflns_used 8511
_cell_measurement_temperature 296(2)
_cell_measurement_theta_max 27.10
_cell_measurement_theta_min 2.43
_cell_volume 1969.98(14)
_computing_structure_refinement 'SHELXL-97 (Sheldrick, 1997)'
_computing_structure_solution 'SHELXS-97 (Sheldrick, 1990)'
_diffrn_ambient_temperature 296(2)
_diffrn_measured_fraction_theta_full 0.993
_diffrn_measured_fraction_theta_max 0.993
_diffrn_measurement_device_type 'fine-focus sealed tube'
_diffrn_measurement_method \w-scan
_diffrn_radiation_monochromator graphite
_diffrn_radiation_source 'fine-focus sealed tube'
_diffrn_radiation_type MoK\a
_diffrn_radiation_wavelength 0.71073
_diffrn_reflns_av_R_equivalents 0.0149
_diffrn_reflns_av_sigmaI/netI 0.0167
_diffrn_reflns_limit_h_max 17
_diffrn_reflns_limit_h_min -17
_diffrn_reflns_limit_k_max 12
_diffrn_reflns_limit_k_min -14
_diffrn_reflns_limit_l_max 12
_diffrn_reflns_limit_l_min -16
_diffrn_reflns_number 11512
_diffrn_reflns_theta_full 27.21
_diffrn_reflns_theta_max 27.21
_diffrn_reflns_theta_min 1.49
_exptl_absorpt_coefficient_mu 3.262
_exptl_absorpt_correction_T_max 0.676
_exptl_absorpt_correction_T_min 0.599
_exptl_absorpt_correction_type multi-scan
_exptl_absorpt_process_details SADABS
_exptl_crystal_colour yellow
_exptl_crystal_density_diffrn 1.990
_exptl_crystal_density_method 'not measured'
_exptl_crystal_description block
_exptl_crystal_F_000 1164
_exptl_crystal_size_max 0.16
_exptl_crystal_size_mid 0.15
_exptl_crystal_size_min 0.12
_refine_diff_density_max 0.640
_refine_diff_density_min -0.460
_refine_diff_density_rms 0.071
_refine_ls_extinction_method none
_refine_ls_goodness_of_fit_ref 0.996
_refine_ls_hydrogen_treatment mixed
_refine_ls_matrix_type full
_refine_ls_number_parameters 280
_refine_ls_number_reflns 4354
_refine_ls_number_restraints 0
_refine_ls_restrained_S_all 0.996
_refine_ls_R_factor_all 0.0169
_refine_ls_R_factor_gt 0.0151
_refine_ls_shift/su_max 0.002
_refine_ls_shift/su_mean 0.000
_refine_ls_structure_factor_coef Fsqd
_refine_ls_weighting_details 'calc w=1/[\s^2^(Fo^2^)+(0.0237P)^2^+1.2268P] where P=(Fo^2^+2Fc^2^)/3'
_refine_ls_weighting_scheme calc
_refine_ls_wR_factor_gt 0.0406
_refine_ls_wR_factor_ref 0.0413
_reflns_number_gt 4038
_reflns_number_total 4354
_reflns_threshold_expression >2sigma(I)
_cod_data_source_file d2ra00077f2.cif
_cod_data_source_block 1
_cod_original_sg_symbol_H-M P2(1)/c
_cod_database_code 7244645

loop_
_symmetry_equiv_pos_as_xyz
'x, y, z'
'-x, y+1/2, -z+1/2'
'-x, -y, -z'
'x, -y-1/2, z-1/2'

loop_
_atom_site_label
_atom_site_type_symbol
_atom_site_fract_x
_atom_site_fract_y
_atom_site_fract_z
_atom_site_U_iso_or_equiv
_atom_site_adp_type
_atom_site_occupancy
_atom_site_symmetry_multiplicity
_atom_site_calc_flag
_atom_site_refinement_flags
_atom_site_disorder_assembly
_atom_site_disorder_group
Eu1 Eu 0.270126(6) 0.295885(7) 0.148952(7) 0.01493(4) Uani 1 1 d . . .
O1 O 0.08192(13) 0.60223(14) 0.21739(12) 0.0363(4) Uani 1 1 d . . .
O2 O 0.15776(11) 0.42632(13) 0.21983(11) 0.0269(3) Uani 1 1 d . . .
O3 O 0.27462(11) 0.22145(12) 0.45495(11) 0.0223(3) Uani 1 1 d . . .
O4 O 0.22018(11) 0.17100(13) 0.28323(10) 0.0241(3) Uani 1 1 d . . .
O5 O 0.12679(11) 0.18829(13) 0.06493(12) 0.0289(3) Uani 1 1 d . . .
H5A H 0.0877 0.1464 0.0921 0.043 Uiso 1 1 d R . .
H5B H 0.1006 0.1908 -0.0012 0.043 Uiso 1 1 d R . .
O7 O 0.34154(10) 0.10070(12) 0.13258(12) 0.0249(3) Uani 1 1 d . . .
O8 O 0.36742(11) 0.34521(16) 0.32417(11) 0.0342(4) Uani 1 1 d . . .
H8A H 0.3535 0.3258 0.3832 0.051 Uiso 1 1 d R . .
H8B H 0.4142 0.3947 0.3412 0.051 Uiso 1 1 d R . .
O9 O 0.35310(11) 0.49209(13) 0.13654(12) 0.0288(3) Uani 1 1 d . . .
O10 O 0.48315(13) 0.60198(15) 0.12598(15) 0.0428(4) Uani 1 1 d . . .
O12 O 0.46629(12) -0.01990(14) 0.12453(15) 0.0383(4) Uani 1 1 d . . .
N1 N 0.16931(11) 0.44534(14) 0.01928(12) 0.0172(3) Uani 1 1 d . . .
N2 N 0.44952(13) 0.29125(14) 0.13321(13) 0.0217(3) Uani 1 1 d . . .
C1 C 0.42955(15) 0.08022(18) 0.12891(16) 0.0235(4) Uani 1 1 d . . .
C2 C 0.49486(16) 0.18738(19) 0.13132(17) 0.0256(4) Uani 1 1 d . . .
C3 C 0.59368(19) 0.1802(2) 0.1325(2) 0.0441(6) Uani 1 1 d . . .
H3 H 0.6238 0.1067 0.1302 0.053 Uiso 1 1 calc R . .
C4 C 0.6467(2) 0.2844(3) 0.1373(3) 0.0562(8) Uani 1 1 d . . .
H4 H 0.7137 0.2817 0.1406 0.067 Uiso 1 1 calc R . .
C5 C 0.59998(19) 0.3931(3) 0.1371(2) 0.0451(6) Uani 1 1 d . . .
H5 H 0.6342 0.4644 0.1388 0.054 Uiso 1 1 calc R . .
C6 C 0.50076(16) 0.3920(2) 0.13419(17) 0.0278(4) Uani 1 1 d . . .
C7 C 0.43959(16) 0.50160(19) 0.13261(16) 0.0277(4) Uani 1 1 d . . .
C8 C 0.12220(15) 0.52209(18) 0.17539(15) 0.0227(4) Uani 1 1 d . . .
C9 C 0.12784(13) 0.53690(17) 0.05973(14) 0.0188(4) Uani 1 1 d . . .
C10 C 0.09338(15) 0.63672(18) -0.00017(16) 0.0263(4) Uani 1 1 d . . .
H10 H 0.0667 0.7004 0.0301 0.032 Uiso 1 1 calc R . .
C11 C 0.09970(16) 0.63928(19) -0.10682(16) 0.0280(4) Uani 1 1 d . . .
H11 H 0.0775 0.7054 -0.1487 0.034 Uiso 1 1 calc R . .
C12 C 0.13898(15) 0.54351(18) -0.15015(15) 0.0234(4) Uani 1 1 d . . .
H12 H 0.1415 0.5424 -0.2219 0.028 Uiso 1 1 calc R . .
C13 C 0.17479(13) 0.44852(16) -0.08361(14) 0.0173(3) Uani 1 1 d . . .
C27 C 0.22688(13) 0.15648(17) 0.38103(14) 0.0173(3) Uani 1 1 d . . .
O6 O 0.04149(12) -0.80657(13) -0.14817(12) 0.0308(3) Uani 1 1 d . . .
H6A H 0.0075 -0.7469 -0.1749 0.046 Uiso 1 1 d R . .
H6B H 0.0724 -0.8269 -0.1955 0.046 Uiso 1 1 d R . .
O11 O 0.37033(18) -0.22392(17) 0.1127(2) 0.0693(7) Uani 1 1 d . . .
H11A H 0.4049 -0.1610 0.1189 0.104 Uiso 1 1 d R . .
H11B H 0.4074 -0.2846 0.1222 0.104 Uiso 1 1 d R . .
O18 O 0.97097(13) 0.05779(15) 0.09720(13) 0.0392(4) Uani 1 1 d . . .
H18A H 0.9560 0.0722 0.1567 0.059 Uiso 1 1 d R . .
H18B H 0.9838 -0.0163 0.0992 0.059 Uiso 1 1 d R . .
O20 O 0.80222(17) -0.59483(19) 0.4109(2) 0.0783(8) Uani 1 1 d . . .
H20A H 0.7920 -0.6014 0.4735 0.117 Uiso 1 1 d R . .
H20B H 0.7750 -0.5294 0.3879 0.117 Uiso 1 1 d R . .

loop_
_atom_site_aniso_label
_atom_site_aniso_U_11
_atom_site_aniso_U_22
_atom_site_aniso_U_33
_atom_site_aniso_U_23
_atom_site_aniso_U_13
_atom_site_aniso_U_12
Eu1 0.01704(6) 0.01451(6) 0.01321(5) 0.00086(3) 0.00319(4) 0.00011(3)
O1 0.0565(10) 0.0301(8) 0.0277(8) 0.0009(6) 0.0212(7) 0.0177(8)
O2 0.0377(8) 0.0265(7) 0.0192(7) 0.0046(6) 0.0124(6) 0.0097(6)
O3 0.0285(7) 0.0237(7) 0.0148(6) -0.0012(5) 0.0049(5) -0.0085(6)
O4 0.0334(8) 0.0252(7) 0.0141(6) 0.0022(5) 0.0058(6) -0.0046(6)
O5 0.0275(8) 0.0373(9) 0.0192(7) 0.0044(6) -0.0008(6) -0.0126(6)
O7 0.0217(7) 0.0183(7) 0.0347(8) 0.0012(6) 0.0062(6) 0.0001(6)
O8 0.0351(8) 0.0469(10) 0.0190(7) 0.0003(7) 0.0021(6) -0.0228(7)
O9 0.0300(8) 0.0203(7) 0.0345(8) 0.0015(6) 0.0036(6) -0.0040(6)
O10 0.0469(10) 0.0266(9) 0.0542(11) 0.0047(8) 0.0092(8) -0.0160(8)
O12 0.0324(8) 0.0234(8) 0.0587(11) -0.0019(7) 0.0092(8) 0.0069(7)
N1 0.0196(8) 0.0161(7) 0.0166(7) -0.0004(6) 0.0053(6) 0.0011(6)
N2 0.0217(8) 0.0243(9) 0.0192(8) 0.0007(6) 0.0043(6) -0.0026(6)
C1 0.0238(10) 0.0225(10) 0.0229(9) 0.0012(8) 0.0022(7) 0.0031(8)
C2 0.0229(10) 0.0270(11) 0.0274(10) -0.0008(8) 0.0066(8) -0.0004(8)
C3 0.0275(12) 0.0395(14) 0.0683(19) -0.0050(13) 0.0171(12) 0.0035(10)
C4 0.0267(13) 0.0530(18) 0.094(3) -0.0072(16) 0.0239(15) -0.0074(12)
C5 0.0331(13) 0.0427(15) 0.0630(17) -0.0038(13) 0.0181(12) -0.0145(11)
C6 0.0287(11) 0.0288(11) 0.0268(10) 0.0003(9) 0.0075(8) -0.0081(9)
C7 0.0339(11) 0.0251(11) 0.0229(10) 0.0025(8) 0.0036(8) -0.0091(9)
C8 0.0266(10) 0.0234(10) 0.0199(9) -0.0009(8) 0.0086(7) 0.0028(8)
C9 0.0200(9) 0.0185(9) 0.0184(9) -0.0014(7) 0.0053(7) 0.0017(7)
C10 0.0315(11) 0.0215(10) 0.0266(10) -0.0007(8) 0.0076(8) 0.0068(8)
C11 0.0353(11) 0.0229(10) 0.0245(10) 0.0065(8) 0.0039(8) 0.0085(9)
C12 0.0297(10) 0.0245(10) 0.0150(9) 0.0013(7) 0.0024(7) 0.0025(8)
C13 0.0192(9) 0.0170(9) 0.0155(8) -0.0019(7) 0.0033(7) -0.0017(7)
C27 0.0203(9) 0.0154(9) 0.0162(8) 0.0007(7) 0.0039(7) 0.0027(7)
O6 0.0338(9) 0.0355(9) 0.0232(8) -0.0004(6) 0.0061(6) 0.0026(6)
O11 0.0653(15) 0.0278(10) 0.115(2) 0.0022(11) 0.0196(14) -0.0007(9)
O18 0.0546(11) 0.0337(9) 0.0355(9) -0.0044(7) 0.0234(8) -0.0111(8)
O20 0.0674(15) 0.0400(12) 0.118(2) 0.0020(13) -0.0018(14) 0.0116(11)

loop_
_atom_type_symbol
_atom_type_description
_atom_type_scat_dispersion_real
_atom_type_scat_dispersion_imag
_atom_type_scat_source
C C 0.0033 0.0016 'International Tables Vol C Tables 4.2.6.8 and 6.1.1.4'
H H 0.0000 0.0000 'International Tables Vol C Tables 4.2.6.8 and 6.1.1.4'
Eu Eu -0.1578 3.6682 'International Tables Vol C Tables 4.2.6.8 and 6.1.1.4'
N N 0.0061 0.0033 'International Tables Vol C Tables 4.2.6.8 and 6.1.1.4'
O O 0.0106 0.0060 'International Tables Vol C Tables 4.2.6.8 and 6.1.1.4'

loop_
_geom_angle_atom_site_label_1
_geom_angle_atom_site_label_2
_geom_angle_atom_site_label_3
_geom_angle
_geom_angle_site_symmetry_1
_geom_angle_site_symmetry_3
_geom_angle_publ_flag
O5 Eu1 O8 141.39(5) . . ?
O5 Eu1 O7 80.05(5) . . ?
O8 Eu1 O7 97.25(6) . . ?
O5 Eu1 O4 71.81(5) . . ?
O8 Eu1 O4 70.44(5) . . ?
O7 Eu1 O4 74.33(5) . . ?
O5 Eu1 O2 85.74(5) . . ?
O8 Eu1 O2 78.32(5) . . ?
O7 Eu1 O2 150.85(5) . . ?
O4 Eu1 O2 77.10(5) . . ?
O5 Eu1 O9 140.28(5) . . ?
O8 Eu1 O9 71.59(5) . . ?
O7 Eu1 O9 125.38(5) . . ?
O4 Eu1 O9 139.13(5) . . ?
O2 Eu1 O9 81.00(5) . . ?
O5 Eu1 O3 73.25(5) . 4_565 ?
O8 Eu1 O3 143.78(5) . 4_565 ?
O7 Eu1 O3 75.30(5) . 4_565 ?
O4 Eu1 O3 136.78(5) . 4_565 ?
O2 Eu1 O3 124.54(4) . 4_565 ?
O9 Eu1 O3 83.92(5) . 4_565 ?
O5 Eu1 N1 75.30(5) . . ?
O8 Eu1 N1 124.95(5) . . ?
O7 Eu1 N1 135.36(5) . . ?
O4 Eu1 N1 129.33(5) . . ?
O2 Eu1 N1 62.91(5) . . ?
O9 Eu1 N1 65.31(5) . . ?
O3 Eu1 N1 62.27(4) 4_565 . ?
O5 Eu1 N2 134.08(5) . . ?
O8 Eu1 N2 73.41(5) . . ?
O7 Eu1 N2 63.09(5) . . ?
O4 Eu1 N2 118.66(5) . . ?
O2 Eu1 N2 139.13(5) . . ?
O9 Eu1 N2 62.49(5) . . ?
O3 Eu1 N2 71.68(5) 4_565 . ?
N1 Eu1 N2 111.95(5) . . ?
C8 O2 Eu1 123.92(12) . . ?
C27 O3 Eu1 125.17(12) . 4_566 ?
C27 O4 Eu1 144.56(13) . . ?
Eu1 O5 H5A 130.2 . . ?
Eu1 O5 H5B 125.0 . . ?
H5A O5 H5B 104.6 . . ?
C1 O7 Eu1 126.03(13) . . ?
Eu1 O8 H8A 125.2 . . ?
Eu1 O8 H8B 129.3 . . ?
H8A O8 H8B 104.5 . . ?
C7 O9 Eu1 123.57(14) . . ?
C9 N1 C13 118.94(16) . . ?
C9 N1 Eu1 118.33(12) . . ?
C13 N1 Eu1 121.15(12) . . ?
C2 N2 C6 118.94(19) . . ?
C2 N2 Eu1 119.93(13) . . ?
C6 N2 Eu1 120.98(14) . . ?
O12 C1 O7 125.6(2) . . ?
O12 C1 C2 117.86(18) . . ?
O7 C1 C2 116.50(17) . . ?
N2 C2 C3 122.1(2) . . ?
N2 C2 C1 114.19(18) . . ?
C3 C2 C1 123.7(2) . . ?
C4 C3 C2 118.6(2) . . ?
C4 C3 H3 120.7 . . ?
C2 C3 H3 120.7 . . ?
C3 C4 C5 119.8(3) . . ?
C3 C4 H4 120.1 . . ?
C5 C4 H4 120.1 . . ?
C6 C5 C4 117.7(2) . . ?
C6 C5 H5 121.2 . . ?
C4 C5 H5 121.2 . . ?
N2 C6 C5 122.8(2) . . ?
N2 C6 C7 112.97(18) . . ?
C5 C6 C7 124.2(2) . . ?
O9 C7 O10 124.2(2) . . ?
O9 C7 C6 119.67(18) . . ?
O10 C7 C6 116.12(19) . . ?
O1 C8 O2 126.05(18) . . ?
O1 C8 C9 118.07(18) . . ?
O2 C8 C9 115.86(16) . . ?
N1 C9 C10 122.24(17) . . ?
N1 C9 C8 114.54(16) . . ?
C10 C9 C8 123.22(17) . . ?
C9 C10 C11 118.33(18) . . ?
C9 C10 H10 120.8 . . ?
C11 C10 H10 120.8 . . ?
C12 C11 C10 119.79(19) . . ?
C12 C11 H11 120.1 . . ?
C10 C11 H11 120.1 . . ?
C11 C12 C13 118.18(18) . . ?
C11 C12 H12 120.9 . . ?
C13 C12 H12 120.9 . . ?
N1 C13 C12 122.44(17) . . ?
N1 C13 C27 114.25(16) . 4_565 ?
C12 C13 C27 123.25(16) . 4_565 ?
O4 C27 O3 126.22(18) . . ?
O4 C27 C13 117.95(16) . 4_566 ?
O3 C27 C13 115.83(16) . 4_566 ?
H6A O6 H6B 104.4 . . ?
H11A O11 H11B 109.5 . . ?
H18A O18 H18B 104.4 . . ?
H20A O20 H20B 104.5 . . ?

loop_
_geom_bond_atom_site_label_1
_geom_bond_atom_site_label_2
_geom_bond_distance
_geom_bond_site_symmetry_2
_geom_bond_publ_flag
Eu1 O5 2.3906(14) . ?
Eu1 O8 2.4290(14) . ?
Eu1 O7 2.4357(14) . ?
Eu1 O4 2.4385(13) . ?
Eu1 O2 2.4626(14) . ?
Eu1 O9 2.5105(14) . ?
Eu1 O3 2.5127(13) 4_565 ?
Eu1 N1 2.5618(15) . ?
Eu1 N2 2.5638(17) . ?
O1 C8 1.245(2) . ?
O2 C8 1.267(2) . ?
O3 C27 1.267(2) . ?
O3 Eu1 2.5128(13) 4_566 ?
O4 C27 1.249(2) . ?
O5 H5A 0.8508 . ?
O5 H5B 0.8496 . ?
O7 C1 1.264(2) . ?
O8 H8A 0.8509 . ?
O8 H8B 0.8505 . ?
O9 C7 1.228(3) . ?
O10 C7 1.293(3) . ?
O12 C1 1.242(2) . ?
N1 C9 1.339(2) . ?
N1 C13 1.340(2) . ?
N2 C2 1.330(3) . ?
N2 C6 1.338(3) . ?
C1 C2 1.507(3) . ?
C2 C3 1.383(3) . ?
C3 C4 1.380(4) . ?
C3 H3 0.9300 . ?
C4 C5 1.384(4) . ?
C4 H4 0.9300 . ?
C5 C6 1.382(3) . ?
C5 H5 0.9300 . ?
C6 C7 1.496(3) . ?
C8 C9 1.513(3) . ?
C9 C10 1.385(3) . ?
C10 C11 1.391(3) . ?
C10 H10 0.9300 . ?
C11 C12 1.378(3) . ?
C11 H11 0.9300 . ?
C12 C13 1.390(3) . ?
C12 H12 0.9300 . ?
C13 C27 1.507(3) 4_565 ?
C27 C13 1.507(3) 4_566 ?
O6 H6A 0.8505 . ?
O6 H6B 0.8499 . ?
O11 H11A 0.8501 . ?
O11 H11B 0.8493 . ?
O18 H18A 0.8505 . ?
O18 H18B 0.8501 . ?
O20 H20A 0.8494 . ?
O20 H20B 0.8499 . ?

loop_
_geom_torsion_atom_site_label_1
_geom_torsion_atom_site_label_2
_geom_torsion_atom_site_label_3
_geom_torsion_atom_site_label_4
_geom_torsion
_geom_torsion_site_symmetry_1
_geom_torsion_site_symmetry_2
_geom_torsion_site_symmetry_3
_geom_torsion_site_symmetry_4
_geom_torsion_publ_flag
O5 Eu1 O2 C8 -93.92(16) . . . . ?
O8 Eu1 O2 C8 121.45(16) . . . . ?
O7 Eu1 O2 C8 -154.63(14) . . . . ?
O4 Eu1 O2 C8 -166.21(16) . . . . ?
O9 Eu1 O2 C8 48.53(15) . . . . ?
O3 Eu1 O2 C8 -27.62(17) 4_565 . . . ?
N1 Eu1 O2 C8 -18.26(15) . . . . ?
N2 Eu1 O2 C8 74.64(17) . . . . ?
O5 Eu1 O4 C27 -159.4(2) . . . . ?
O8 Eu1 O4 C27 12.4(2) . . . . ?
O7 Eu1 O4 C27 116.2(2) . . . . ?
O2 Eu1 O4 C27 -69.6(2) . . . . ?
O9 Eu1 O4 C27 -10.3(3) . . . . ?
O3 Eu1 O4 C27 163.1(2) 4_565 . . . ?
N1 Eu1 O4 C27 -107.3(2) . . . . ?
N2 Eu1 O4 C27 69.7(2) . . . . ?
O5 Eu1 O7 C1 155.21(16) . . . . ?
O8 Eu1 O7 C1 -63.77(16) . . . . ?
O4 Eu1 O7 C1 -131.05(16) . . . . ?
O2 Eu1 O7 C1 -142.78(15) . . . . ?
O9 Eu1 O7 C1 8.77(18) . . . . ?
O3 Eu1 O7 C1 80.07(16) 4_565 . . . ?
N1 Eu1 O7 C1 98.19(16) . . . . ?
N2 Eu1 O7 C1 3.44(15) . . . . ?
O5 Eu1 O9 C7 -129.63(16) . . . . ?
O8 Eu1 O9 C7 77.72(16) . . . . ?
O7 Eu1 O9 C7 -8.08(18) . . . . ?
O4 Eu1 O9 C7 100.24(17) . . . . ?
O2 Eu1 O9 C7 158.33(17) . . . . ?
O3 Eu1 O9 C7 -75.21(16) 4_565 . . . ?
N1 Eu1 O9 C7 -137.43(17) . . . . ?
N2 Eu1 O9 C7 -2.73(15) . . . . ?
O5 Eu1 N1 C9 109.98(14) . . . . ?
O8 Eu1 N1 C9 -33.37(15) . . . . ?
O7 Eu1 N1 C9 168.65(12) . . . . ?
O4 Eu1 N1 C9 59.20(15) . . . . ?
O2 Eu1 N1 C9 17.22(13) . . . . ?
O9 Eu1 N1 C9 -75.17(13) . . . . ?
O3 Eu1 N1 C9 -171.48(15) 4_565 . . . ?
N2 Eu1 N1 C9 -117.98(13) . . . . ?
O5 Eu1 N1 C13 -84.53(14) . . . . ?
O8 Eu1 N1 C13 132.13(13) . . . . ?
O7 Eu1 N1 C13 -25.86(17) . . . . ?
O4 Eu1 N1 C13 -135.31(13) . . . . ?
O2 Eu1 N1 C13 -177.28(15) . . . . ?
O9 Eu1 N1 C13 90.33(14) . . . . ?
O3 Eu1 N1 C13 -5.99(13) 4_565 . . . ?
N2 Eu1 N1 C13 47.51(15) . . . . ?
O5 Eu1 N2 C2 -44.99(18) . . . . ?
O8 Eu1 N2 C2 102.84(16) . . . . ?
O7 Eu1 N2 C2 -4.55(14) . . . . ?
O4 Eu1 N2 C2 46.96(17) . . . . ?
O2 Eu1 N2 C2 151.00(14) . . . . ?
O9 Eu1 N2 C2 -179.65(17) . . . . ?
O3 Eu1 N2 C2 -86.98(16) 4_565 . . . ?
N1 Eu1 N2 C2 -135.53(15) . . . . ?
O5 Eu1 N2 C6 139.65(14) . . . . ?
O8 Eu1 N2 C6 -72.52(15) . . . . ?
O7 Eu1 N2 C6 -179.91(17) . . . . ?
O4 Eu1 N2 C6 -128.40(15) . . . . ?
O2 Eu1 N2 C6 -24.36(19) . . . . ?
O9 Eu1 N2 C6 4.99(14) . . . . ?
O3 Eu1 N2 C6 97.66(16) 4_565 . . . ?
N1 Eu1 N2 C6 49.11(16) . . . . ?
Eu1 O7 C1 O12 177.17(16) . . . . ?
Eu1 O7 C1 C2 -2.1(2) . . . . ?
C6 N2 C2 C3 1.4(3) . . . . ?
Eu1 N2 C2 C3 -174.10(19) . . . . ?
C6 N2 C2 C1 -179.24(17) . . . . ?
Eu1 N2 C2 C1 5.3(2) . . . . ?
O12 C1 C2 N2 178.34(19) . . . . ?
O7 C1 C2 N2 -2.3(3) . . . . ?
O12 C1 C2 C3 -2.3(3) . . . . ?
O7 C1 C2 C3 177.1(2) . . . . ?
N2 C2 C3 C4 0.9(4) . . . . ?
C1 C2 C3 C4 -178.5(3) . . . . ?
C2 C3 C4 C5 -2.2(5) . . . . ?
C3 C4 C5 C6 1.3(5) . . . . ?
C2 N2 C6 C5 -2.3(3) . . . . ?
Eu1 N2 C6 C5 173.08(19) . . . . ?
C2 N2 C6 C7 178.08(18) . . . . ?
Eu1 N2 C6 C7 -6.5(2) . . . . ?
C4 C5 C6 N2 1.0(4) . . . . ?
C4 C5 C6 C7 -179.4(3) . . . . ?
Eu1 O9 C7 O10 179.84(16) . . . . ?
Eu1 O9 C7 C6 0.6(3) . . . . ?
N2 C6 C7 O9 4.0(3) . . . . ?
C5 C6 C7 O9 -175.6(2) . . . . ?
N2 C6 C7 O10 -175.37(19) . . . . ?
C5 C6 C7 O10 5.0(3) . . . . ?
Eu1 O2 C8 O1 -164.55(17) . . . . ?
Eu1 O2 C8 C9 17.1(2) . . . . ?
C13 N1 C9 C10 -2.3(3) . . . . ?
Eu1 N1 C9 C10 163.57(15) . . . . ?
C13 N1 C9 C8 177.89(16) . . . . ?
Eu1 N1 C9 C8 -16.3(2) . . . . ?
O1 C8 C9 N1 -177.93(18) . . . . ?
O2 C8 C9 N1 0.6(3) . . . . ?
O1 C8 C9 C10 2.2(3) . . . . ?
O2 C8 C9 C10 -179.29(19) . . . . ?
N1 C9 C10 C11 2.0(3) . . . . ?
C8 C9 C10 C11 -178.11(19) . . . . ?
C9 C10 C11 C12 0.4(3) . . . . ?
C10 C11 C12 C13 -2.5(3) . . . . ?
C9 N1 C13 C12 0.0(3) . . . . ?
Eu1 N1 C13 C12 -165.40(14) . . . . ?
C9 N1 C13 C27 177.37(16) . . . 4_565 ?
Eu1 N1 C13 C27 12.0(2) . . . 4_565 ?
C11 C12 C13 N1 2.4(3) . . . . ?
C11 C12 C13 C27 -174.77(18) . . . 4_565 ?
Eu1 O4 C27 O3 0.1(4) . . . . ?
Eu1 O4 C27 C13 -179.16(15) . . . 4_566 ?
Eu1 O3 C27 O4 172.24(14) 4_566 . . . ?
Eu1 O3 C27 C13 -8.5(2) 4_566 . . 4_566 ?
